data_2210419
loop_
_publ_author_name
'Du, Lin'
'Zhang, Yu-Hua'
'Fang, Rui-Bing'
'Zhao, Qi-Hua'

_publ_section_title
;Bis(glycolato-\k^2^<i>O</i>,<i>O</i>')(1,10-phenanthroline-\k^2^<i>N</i>,<i>N</i>')copper(II)
 dihydrate
;
_journal_coeditor_code WW2039
_journal_issue 9
_journal_name_full 'Acta Crystallographica Section E'
_journal_page_first m2227
_journal_page_last m2229
_journal_paper_doi 10.1107/S1600536806032028
_journal_volume 62
_journal_year 2006
_chemical_formula_iupac '[Cu (C2 H3 O3)2 (C12 H8 N2)] , 2H2 O'
_chemical_formula_moiety 'C16 H14 Cu N2 O6 , 2H2 O'
_chemical_formula_sum 'C16 H18 Cu N2 O8'
_chemical_formula_weight 429.86
_chemical_name_systematic
;
Bis(glycolato-\k^2^O,O')(1,10-phenanthroline-\k^2^N,N')copper(II) dihydrate
;
_space_group_IT_number 15
_symmetry_cell_setting monoclinic
_symmetry_space_group_name_Hall '-C 2yc'
_symmetry_space_group_name_H-M 'C 1 2/c 1'
_atom_sites_solution_hydrogens geom
_atom_sites_solution_primary direct
_atom_sites_solution_secondary difmap
_audit_creation_method SHELXL97
_cell_angle_alpha 90.00
_cell_angle_beta 109.6600(10)
_cell_angle_gamma 90.00
_cell_formula_units_Z 4
_cell_length_a 8.3000(6)
_cell_length_b 24.534(2)
_cell_length_c 9.1356(7)
_cell_measurement_reflns_used 6833
_cell_measurement_temperature 273(2)
_cell_measurement_theta_max 28.25
_cell_measurement_theta_min 2.74
_cell_volume 1751.9(2)
_computing_cell_refinement SMART
_computing_data_collection 'SMART (Bruker, 2002)'
_computing_data_reduction 'SAINT (Bruker, 2002)'
_computing_molecular_graphics 'SHELXTL (Sheldrick, 1997b)'
_computing_publication_material SHELXTL
_computing_structure_refinement 'SHELXL97 (Sheldrick, 1997a)'
_computing_structure_solution 'SHELXS97 (Sheldrick, 1997a)'
_diffrn_ambient_temperature 273(2)
_diffrn_measured_fraction_theta_full 0.992
_diffrn_measured_fraction_theta_max 0.992
_diffrn_measurement_device_type 'Bruker SMART CCD area-detector'
_diffrn_measurement_method '\f and \w'
_diffrn_radiation_monochromator graphite
_diffrn_radiation_source 'fine-focus sealed tube'
_diffrn_radiation_type MoK\a
_diffrn_radiation_wavelength 0.71073
_diffrn_reflns_av_R_equivalents 0.0172
_diffrn_reflns_av_sigmaI/netI 0.0116
_diffrn_reflns_limit_h_max 10
_diffrn_reflns_limit_h_min -11
_diffrn_reflns_limit_k_max 32
_diffrn_reflns_limit_k_min -32
_diffrn_reflns_limit_l_max 12
_diffrn_reflns_limit_l_min -12
_diffrn_reflns_number 10361
_diffrn_reflns_theta_full 28.25
_diffrn_reflns_theta_max 28.25
_diffrn_reflns_theta_min 2.74
_diffrn_standards_decay_% 0
_diffrn_standards_interval_count 0
_diffrn_standards_interval_time 0
_diffrn_standards_number 0
_exptl_absorpt_coefficient_mu 1.296
_exptl_absorpt_correction_T_max 0.786
_exptl_absorpt_correction_T_min 0.709
_exptl_absorpt_correction_type multi-scan
_exptl_absorpt_process_details '(SADABS; Sheldrick, 1996)'
_exptl_crystal_colour colourless
_exptl_crystal_density_diffrn 1.630
_exptl_crystal_density_method 'not measured'
_exptl_crystal_description block
_exptl_crystal_F_000 884
_exptl_crystal_size_max 0.28
_exptl_crystal_size_mid 0.23
_exptl_crystal_size_min 0.19
_refine_diff_density_max 0.289
_refine_diff_density_min -0.311
_refine_ls_extinction_method none
_refine_ls_goodness_of_fit_ref 1.002
_refine_ls_hydrogen_treatment mixed
_refine_ls_matrix_type full
_refine_ls_number_parameters 129
_refine_ls_number_reflns 2154
_refine_ls_number_restraints 8
_refine_ls_restrained_S_all 1.001
_refine_ls_R_factor_all 0.0224
_refine_ls_R_factor_gt 0.0210
_refine_ls_shift/su_max 0.000
_refine_ls_shift/su_mean 0.000
_refine_ls_structure_factor_coef Fsqd
_refine_ls_weighting_details 'calc w = 1/[\s^2^(Fo^2^)+(0.037P)^2^+0.7037P] where P=(Fo^2^+2Fc^2^)/3'
_refine_ls_weighting_scheme calc
_refine_ls_wR_factor_gt 0.0583
_refine_ls_wR_factor_ref 0.0589
_reflns_number_gt 2025
_reflns_number_total 2154
_reflns_threshold_expression I>2\sI
_cod_data_source_file ww2039.cif
_cod_data_source_block I
_cod_original_sg_symbol_H-M 'C 2/c'
_cod_database_code 2210419
_cod_database_fobs_code 2210419

loop_
_symmetry_equiv_pos_as_xyz
'x, y, z'
'-x, y, -z+1/2'
'x+1/2, y+1/2, z'
'-x+1/2, y+1/2, -z+1/2'
'-x, -y, -z'
'x, -y, z-1/2'
'-x+1/2, -y+1/2, -z'
'x+1/2, -y+1/2, z-1/2'

loop_
_atom_site_type_symbol
_atom_site_label
_atom_site_fract_x
_atom_site_fract_y
_atom_site_fract_z
_atom_site_U_iso_or_equiv
_atom_site_adp_type
_atom_site_calc_flag
_atom_site_refinement_flags
_atom_site_occupancy
Cu Cu1 0.0000 0.149165(7) 0.7500 0.02985(8) Uani d S 1
O O1 0.24297(15) 0.20472(4) 1.19149(12) 0.0565(3) Uani d . 1
O O1W 0.5282(2) 0.12926(7) 1.0717(2) 0.0909(5) Uani d DU 1
H H1WA 0.4329 0.1430 1.0302 0.129(12) Uiso d RD 1
H H1WB 0.5814 0.1427 1.1573 0.20(2) Uiso d RD 1
O O2 0.17803(12) 0.16337(4) 0.96404(11) 0.0420(2) Uani d . 1
O O3 0.12844(13) 0.20649(4) 0.64681(11) 0.0440(2) Uani d . 1
H H3B 0.176(3) 0.2341(8) 0.701(2) 0.070(6) Uiso d . 1
N N1 0.12915(14) 0.08162(4) 0.69242(12) 0.0375(2) Uani d . 1
C C1 0.25393(18) 0.08237(6) 0.63213(16) 0.0469(3) Uani d . 1
H H1A 0.2955 0.1158 0.6128 0.056 Uiso calc R 1
C C2 0.3254(2) 0.03448(7) 0.59645(18) 0.0572(4) Uani d . 1
H H2A 0.4116 0.0365 0.5528 0.069 Uiso calc R 1
C C3 0.2684(2) -0.01473(7) 0.62592(18) 0.0579(4) Uani d . 1
H H3A 0.3169 -0.0466 0.6047 0.069 Uiso calc R 1
C C4 0.1358(2) -0.01721(6) 0.68862(15) 0.0487(3) Uani d . 1
C C5 0.06880(17) 0.03268(5) 0.71916(13) 0.0379(3) Uani d . 1
C C6 0.0646(2) -0.06698(6) 0.72126(19) 0.0610(4) Uani d . 1
H H6A 0.1087 -0.1000 0.7023 0.073 Uiso calc R 1
C C7 0.14454(17) 0.19558(5) 1.05722(14) 0.0379(3) Uani d . 1
C C8 0.0274(2) 0.22343(6) 0.49500(16) 0.0495(3) Uani d . 1
H H8C 0.0870 0.2149 0.4229 0.059 Uiso calc R 1
H H8B 0.0112 0.2626 0.4942 0.059 Uiso calc R 1

loop_
_atom_site_aniso_label
_atom_site_aniso_U_11
_atom_site_aniso_U_22
_atom_site_aniso_U_33
_atom_site_aniso_U_12
_atom_site_aniso_U_13
_atom_site_aniso_U_23
Cu1 0.03295(11) 0.02764(11) 0.02641(11) 0.000 0.00664(8) 0.000
O1 0.0694(7) 0.0464(5) 0.0377(5) -0.0010(5) -0.0032(5) -0.0082(4)
O1W 0.0626(8) 0.0910(10) 0.1147(13) 0.0181(8) 0.0238(9) -0.0198(10)
O2 0.0384(5) 0.0460(5) 0.0361(5) 0.0036(4) 0.0052(4) -0.0054(4)
O3 0.0493(5) 0.0409(5) 0.0367(5) -0.0123(4) 0.0078(4) -0.0015(4)
N1 0.0413(5) 0.0374(5) 0.0316(5) 0.0045(4) 0.0091(4) 0.0008(4)
C1 0.0458(7) 0.0536(8) 0.0415(7) 0.0073(6) 0.0149(6) 0.0015(6)
C2 0.0502(8) 0.0751(11) 0.0458(8) 0.0197(8) 0.0154(7) -0.0042(7)
C3 0.0623(9) 0.0564(9) 0.0460(8) 0.0244(7) 0.0065(7) -0.0089(6)
C4 0.0598(8) 0.0389(7) 0.0336(6) 0.0115(6) -0.0021(6) -0.0044(5)
C5 0.0468(7) 0.0327(6) 0.0263(5) 0.0043(5) 0.0020(5) -0.0012(4)
C6 0.0799(11) 0.0324(7) 0.0515(9) 0.0081(6) -0.0035(8) -0.0048(6)
C7 0.0475(7) 0.0294(5) 0.0324(6) -0.0042(5) 0.0077(5) 0.0017(4)
C8 0.0628(9) 0.0477(8) 0.0345(6) -0.0147(6) 0.0116(6) 0.0024(5)

loop_
_atom_type_symbol
_atom_type_description
_atom_type_scat_dispersion_real
_atom_type_scat_dispersion_imag
_atom_type_scat_source
C C 0.0033 0.0016 'International Tables Vol C Tables 4.2.6.8 and 6.1.1.4'
H H 0.0000 0.0000 'International Tables Vol C Tables 4.2.6.8 and 6.1.1.4'
N N 0.0061 0.0033 'International Tables Vol C Tables 4.2.6.8 and 6.1.1.4'
O O 0.0106 0.0060 'International Tables Vol C Tables 4.2.6.8 and 6.1.1.4'
Cu Cu 0.3201 1.2651 'International Tables Vol C Tables 4.2.6.8 and 6.1.1.4'

loop_
_geom_angle_atom_site_label_1
_geom_angle_atom_site_label_2
_geom_angle_atom_site_label_3
_geom_angle_site_symmetry_1
_geom_angle_site_symmetry_3
_geom_angle
_geom_angle_publ_flag
O2 Cu1 O2 2_556 . 160.38(6) y
O2 Cu1 N1 2_556 . 99.09(4) ?
O2 Cu1 N1 . . 96.13(4) y
O2 Cu1 N1 2_556 2_556 96.13(4) ?
O2 Cu1 N1 . 2_556 99.09(4) ?
N1 Cu1 N1 . 2_556 78.07(6) y
O2 Cu1 O3 2_556 . 77.06(4) y
O2 Cu1 O3 . . 90.14(4) y
N1 Cu1 O3 . . 92.03(4) y
N1 Cu1 O3 2_556 . 167.07(4) y
O2 Cu1 O3 2_556 2_556 90.14(4) ?
O2 Cu1 O3 . 2_556 77.06(4) ?
N1 Cu1 O3 . 2_556 167.07(4) ?
N1 Cu1 O3 2_556 2_556 92.03(4) ?
O3 Cu1 O3 . 2_556 98.90(6) ?
H1WA O1W H1WB . . 113.3 ?
C7 O2 Cu1 . . 120.03(8) ?
C8 O3 Cu1 . . 113.60(8) ?
C8 O3 H3B . . 110.1(14) ?
Cu1 O3 H3B . . 117.4(13) ?
C1 N1 C5 . . 118.35(12) ?
C1 N1 Cu1 . . 128.23(10) ?
C5 N1 Cu1 . . 113.40(8) ?
N1 C1 C2 . . 122.34(15) ?
N1 C1 H1A . . 118.8 ?
C2 C1 H1A . . 118.8 ?
C3 C2 C1 . . 119.75(15) ?
C3 C2 H2A . . 120.1 ?
C1 C2 H2A . . 120.1 ?
C2 C3 C4 . . 119.59(14) ?
C2 C3 H3A . . 120.2 ?
C4 C3 H3A . . 120.2 ?
C3 C4 C5 . . 117.30(14) ?
C3 C4 C6 . . 123.92(14) ?
C5 C4 C6 . . 118.77(15) ?
N1 C5 C4 . . 122.64(13) ?
N1 C5 C5 . 2_556 117.57(7) ?
C4 C5 C5 . 2_556 119.79(9) ?
C6 C6 C4 2_556 . 121.43(9) ?
C6 C6 H6A 2_556 . 119.3 ?
C4 C6 H6A . . 119.3 ?
O1 C7 O2 . . 123.95(13) ?
O1 C7 C8 . 2_556 117.91(12) ?
O2 C7 C8 . 2_556 118.11(11) ?
O3 C8 C7 . 2_556 111.19(11) ?
O3 C8 H8C . . 109.4 ?
C7 C8 H8C 2_556 . 109.4 ?
O3 C8 H8B . . 109.4 ?
C7 C8 H8B 2_556 . 109.4 ?
H8C C8 H8B . . 108.0 ?

loop_
_geom_bond_atom_site_label_1
_geom_bond_atom_site_label_2
_geom_bond_site_symmetry_2
_geom_bond_distance
_geom_bond_publ_flag
Cu1 O2 2_556 2.0456(9) ?
Cu1 O2 . 2.0456(9) y
Cu1 N1 . 2.1334(11) y
Cu1 N1 2_556 2.1335(11) ?
Cu1 O3 . 2.1632(10) y
Cu1 O3 2_556 2.1632(10) ?
O1 C7 . 1.2442(15) ?
O1W H1WA . 0.8256 ?
O1W H1WB . 0.8266 ?
O2 C7 . 1.2591(16) ?
O3 C8 . 1.4200(17) ?
O3 H3B . 0.86(2) ?
N1 C1 . 1.3267(17) ?
N1 C5 . 1.3544(16) ?
C1 C2 . 1.403(2) ?
C1 H1A . 0.9300 ?
C2 C3 . 1.356(3) ?
C2 H2A . 0.9300 ?
C3 C4 . 1.403(2) ?
C3 H3A . 0.9300 ?
C4 C5 . 1.4106(18) ?
C4 C6 . 1.431(2) ?
C5 C5 2_556 1.434(3) ?
C6 C6 2_556 1.343(4) ?
C6 H6A . 0.9300 ?
C7 C8 2_556 1.5078(19) ?
C8 C7 2_556 1.5078(19) ?
C8 H8C . 0.9700 ?
C8 H8B . 0.9700 ?

loop_
_geom_hbond_atom_site_label_D
_geom_hbond_atom_site_label_H
_geom_hbond_atom_site_label_A
_geom_hbond_site_symmetry_A
_geom_hbond_distance_DH
_geom_hbond_distance_HA
_geom_hbond_distance_DA
_geom_hbond_angle_DHA
O1W H1WA O2 . 0.83 2.06 2.8622(19) 165.0
O1W H1WB O1 2_657 0.83 2.23 2.992(2) 152.5
O3 H3B O1 7_557 0.86(2) 1.79(2) 2.6469(14) 174(2)
